data_4503793
loop_
_publ_author_name
'Wan, Chong-Qing'
'Li, Gui-Sheng'
'Chen, Xu-Dong'
'Mak, Thomas C. W.'

_publ_section_title
;
 Construction of Three-Dimensional Honeycomb-like Supramolecular Host
 Network with Dicationic Metallotecton Cu[(2-C4H3N2)2C(OH)2]22+through
 Cooperative Hydrogen-Bonding and Anion-\p Interactions
;
_journal_issue 11
_journal_name_full 'Crystal Growth &amp; Design'
_journal_page_first 3897
_journal_paper_doi 10.1021/cg800476a
_journal_volume 8
_journal_year 2008
_chemical_formula_sum 'C18 H25 Cl2 Cu N8 O16.5'
_chemical_formula_weight 751.89
_chemical_name_systematic
; 
 ? 
;
_space_group_IT_number 148
_symmetry_cell_setting rhombohedral
_symmetry_space_group_name_Hall '-R 3'
_symmetry_space_group_name_H-M 'R -3 :H'
_atom_sites_solution_hydrogens geom
_atom_sites_solution_primary direct
_atom_sites_solution_secondary difmap
_audit_creation_method SHELXL-97
_cell_angle_alpha 90.00
_cell_angle_beta 90.00
_cell_angle_gamma 120.00
_cell_formula_units_Z 9
_cell_length_a 30.489(3)
_cell_length_b 30.489(3)
_cell_length_c 8.2611(17)
_cell_measurement_temperature 173(2)
_cell_volume 6650.5(17)
_computing_cell_refinement 'Bruker SMART'
_computing_data_collection 'Bruker SMART'
_computing_data_reduction 'Bruker SAINT'
_computing_molecular_graphics 'Bruker SHELXTL'
_computing_publication_material 'Bruker SHELXTL'
_computing_structure_refinement 'SHELXL-97 (Sheldrick, 1997)'
_computing_structure_solution 'SHELXS-97 (Sheldrick, 1990)'
_diffrn_ambient_temperature 173(2)
_diffrn_measured_fraction_theta_full 0.992
_diffrn_measured_fraction_theta_max 0.992
_diffrn_radiation_monochromator graphite
_diffrn_radiation_source 'fine-focus sealed tube'
_diffrn_radiation_type MoK\a
_diffrn_radiation_wavelength 0.71073
_diffrn_reflns_av_R_equivalents 0.0366
_diffrn_reflns_av_sigmaI/netI 0.0312
_diffrn_reflns_limit_h_max 39
_diffrn_reflns_limit_h_min -40
_diffrn_reflns_limit_k_max 40
_diffrn_reflns_limit_k_min -40
_diffrn_reflns_limit_l_max 5
_diffrn_reflns_limit_l_min -11
_diffrn_reflns_number 14951
_diffrn_reflns_theta_full 28.34
_diffrn_reflns_theta_max 28.34
_diffrn_reflns_theta_min 2.31
_exptl_absorpt_coefficient_mu 1.008
_exptl_absorpt_correction_T_max 1.000000
_exptl_absorpt_correction_T_min 0.783496
_exptl_absorpt_correction_type multi-scan
_exptl_absorpt_process_details sadabs
_exptl_crystal_density_diffrn 1.678
_exptl_crystal_density_method 'not measured'
_exptl_crystal_F_000 3411
_exptl_crystal_size_max 0.32
_exptl_crystal_size_mid 0.26
_exptl_crystal_size_min 0.21
_refine_diff_density_max 0.914
_refine_diff_density_min -0.654
_refine_diff_density_rms 0.116
_refine_ls_extinction_method none
_refine_ls_goodness_of_fit_ref 1.075
_refine_ls_hydrogen_treatment mixed
_refine_ls_matrix_type full
_refine_ls_number_parameters 212
_refine_ls_number_reflns 3659
_refine_ls_number_restraints 2
_refine_ls_restrained_S_all 1.075
_refine_ls_R_factor_all 0.0640
_refine_ls_R_factor_gt 0.0514
_refine_ls_shift/su_max 0.001
_refine_ls_shift/su_mean 0.000
_refine_ls_structure_factor_coef Fsqd
_refine_ls_weighting_details 'calc w=1/[\s^2^(Fo^2^)+(0.0987P)^2^+19.4741P] where P=(Fo^2^+2Fc^2^)/3'
_refine_ls_weighting_scheme calc
_refine_ls_wR_factor_gt 0.1511
_refine_ls_wR_factor_ref 0.1636
_reflns_number_gt 2967
_reflns_number_total 3659
_reflns_threshold_expression >2sigma(I)
_cod_data_source_file cg800476a_si_003.cif
_cod_data_source_block complound1
_cod_depositor_comments
;
The following automatic conversions were performed:

'_symmetry_cell_setting' value 'Rhombohedral' changed to
'rhombohedral' according to
/home/saulius/struct/CIF-dictionaries/cif_core.dic dictionary named
'cif_core.dic' version 2.4.1 from 2010-06-29.

Automatic conversion script
Id: cif_fix_values 1715 2011-07-08 13:25:40Z adriana 
;
_cod_original_sg_symbol_H-M R-3
_cod_original_formula_sum C18H25Cl2CuN8O16.5
_cod_database_code 4503793

loop_
_symmetry_equiv_pos_as_xyz
'x, y, z'
'-y, x-y, z'
'-x+y, -x, z'
'x+2/3, y+1/3, z+1/3'
'-y+2/3, x-y+1/3, z+1/3'
'-x+y+2/3, -x+1/3, z+1/3'
'x+1/3, y+2/3, z+2/3'
'-y+1/3, x-y+2/3, z+2/3'
'-x+y+1/3, -x+2/3, z+2/3'
'-x, -y, -z'
'y, -x+y, -z'
'x-y, x, -z'
'-x+2/3, -y+1/3, -z+1/3'
'y+2/3, -x+y+1/3, -z+1/3'
'x-y+2/3, x+1/3, -z+1/3'
'-x+1/3, -y+2/3, -z+2/3'
'y+1/3, -x+y+2/3, -z+2/3'
'x-y+1/3, x+2/3, -z+2/3'

loop_
_atom_site_label
_atom_site_type_symbol
_atom_site_fract_x
_atom_site_fract_y
_atom_site_fract_z
_atom_site_U_iso_or_equiv
_atom_site_adp_type
_atom_site_occupancy
_atom_site_symmetry_multiplicity
_atom_site_calc_flag
_atom_site_refinement_flags
Cu1 Cu 0.0000 0.5000 0.5000 0.01929(17) Uani 1 2 d S
N1 N 0.05423(9) 0.50785(9) 0.3470(3) 0.0231(5) Uani 1 1 d .
N2 N 0.13528(13) 0.52878(13) 0.1483(4) 0.0470(8) Uani 1 1 d .
N3 N 0.04166(9) 0.57488(8) 0.5485(3) 0.0192(4) Uani 1 1 d .
N4 N 0.10694(10) 0.67682(9) 0.6007(3) 0.0258(5) Uani 1 1 d .
C1 C 0.04639(13) 0.49189(11) 0.1930(4) 0.0308(7) Uani 1 1 d .
H1A H 0.0137 0.4737 0.1519 0.037 Uiso 1 1 calc R
C2 C 0.08795(16) 0.50298(13) 0.0951(4) 0.0415(9) Uani 1 1 d .
H2A H 0.0823 0.4918 -0.0117 0.050 Uiso 1 1 calc R
C3 C 0.14219(13) 0.54389(13) 0.3024(4) 0.0355(7) Uani 1 1 d .
H3A H 0.1749 0.5617 0.3434 0.043 Uiso 1 1 calc R
C4 C 0.10181(11) 0.53363(10) 0.4026(4) 0.0243(6) Uani 1 1 d .
C5 C 0.10678(10) 0.55222(10) 0.5765(4) 0.0228(5) Uani 1 1 d .
C6 C 0.09089(10) 0.59243(10) 0.5766(3) 0.0199(5) Uani 1 1 d .
C7 C 0.12352(11) 0.64366(10) 0.6010(3) 0.0240(5) Uani 1 1 d .
H7A H 0.1578 0.6553 0.6180 0.029 Uiso 1 1 calc R
C8 C 0.05772(11) 0.65889(11) 0.5735(4) 0.0256(6) Uani 1 1 d .
H8A H 0.0453 0.6812 0.5717 0.031 Uiso 1 1 calc R
C9 C 0.02469(11) 0.60761(10) 0.5478(3) 0.0224(5) Uani 1 1 d .
H9A H -0.0095 0.5960 0.5299 0.027 Uiso 1 1 calc R
O1 O 0.15538(8) 0.56942(8) 0.6295(3) 0.0318(5) Uani 1 1 d .
H1B H 0.1748 0.5955 0.5812 0.048 Uiso 1 1 calc R
O2 O 0.06927(8) 0.51277(7) 0.6734(2) 0.0230(4) Uani 1 1 d .
H2B H 0.0753 0.4894 0.6792 0.034 Uiso 1 1 calc R
Cl1 Cl 0.06112(3) 0.61764(3) 0.09366(9) 0.0326(2) Uani 1 1 d .
O3 O 0.10007(12) 0.61949(12) 0.1948(5) 0.0639(9) Uani 1 1 d .
O4 O 0.01364(10) 0.57491(10) 0.1387(4) 0.0504(7) Uani 1 1 d .
O5 O 0.07166(18) 0.6111(2) -0.0677(4) 0.119(2) Uani 1 1 d .
O6 O 0.05872(14) 0.66236(12) 0.1152(7) 0.0947(16) Uani 1 1 d .
O1W O 0.17479(13) 0.61891(13) -0.0919(4) 0.0522(7) Uani 1 1 d D
O2W O 0.2379(4) 0.5744(4) 0.0276(13) 0.163(4) Uiso 0.75 1 d P
O3W O 0.2804(9) 0.6016(10) -0.247(3) 0.233(9) Uiso 0.50 1 d P
H1WA H 0.169(4) 0.597(4) -0.172(11) 0.24(6) Uiso 1 1 d D
H1WB H 0.175(3) 0.617(3) 0.015(3) 0.13(3) Uiso 1 1 d D

loop_
_atom_site_aniso_label
_atom_site_aniso_U_11
_atom_site_aniso_U_22
_atom_site_aniso_U_33
_atom_site_aniso_U_23
_atom_site_aniso_U_13
_atom_site_aniso_U_12
Cu1 0.0201(3) 0.0134(2) 0.0234(3) -0.00327(16) -0.00020(17) 0.00769(18)
N1 0.0294(12) 0.0172(10) 0.0237(11) -0.0004(9) 0.0032(9) 0.0123(9)
N2 0.0531(19) 0.0408(17) 0.0431(17) -0.0002(13) 0.0226(15) 0.0205(15)
N3 0.0219(11) 0.0149(10) 0.0207(10) -0.0009(8) -0.0005(8) 0.0092(9)
N4 0.0302(13) 0.0154(10) 0.0277(12) 0.0000(9) -0.0027(10) 0.0084(10)
C1 0.0439(18) 0.0214(13) 0.0266(14) -0.0028(11) 0.0009(13) 0.0159(13)
C2 0.059(2) 0.0326(17) 0.0277(16) -0.0032(13) 0.0122(15) 0.0192(17)
C3 0.0322(16) 0.0331(16) 0.0413(18) 0.0025(14) 0.0133(14) 0.0163(14)
C4 0.0273(14) 0.0188(12) 0.0296(14) 0.0023(10) 0.0055(11) 0.0137(11)
C5 0.0191(12) 0.0200(12) 0.0306(14) 0.0012(10) 0.0009(10) 0.0107(10)
C6 0.0234(13) 0.0168(12) 0.0195(12) 0.0004(9) 0.0015(10) 0.0101(10)
C7 0.0227(13) 0.0198(13) 0.0257(13) 0.0003(10) 0.0002(10) 0.0077(11)
C8 0.0310(15) 0.0191(13) 0.0298(14) -0.0011(11) -0.0024(12) 0.0149(12)
C9 0.0250(13) 0.0188(13) 0.0246(13) -0.0014(10) -0.0020(10) 0.0119(11)
O1 0.0208(10) 0.0307(11) 0.0446(13) -0.0005(10) -0.0015(9) 0.0135(9)
O2 0.0274(10) 0.0201(9) 0.0264(10) 0.0046(7) 0.0036(8) 0.0156(8)
Cl1 0.0326(4) 0.0343(4) 0.0309(4) 0.0047(3) 0.0037(3) 0.0167(3)
O3 0.0478(17) 0.0456(16) 0.086(2) 0.0141(16) -0.0227(16) 0.0146(14)
O4 0.0375(14) 0.0362(14) 0.073(2) 0.0011(13) 0.0075(13) 0.0154(12)
O5 0.089(3) 0.198(6) 0.0334(18) 0.001(2) 0.0210(19) 0.044(3)
O6 0.058(2) 0.0335(16) 0.194(5) 0.005(2) -0.006(3) 0.0240(15)
O1W 0.0568(18) 0.0532(17) 0.0415(16) -0.0014(13) -0.0019(13) 0.0237(15)

loop_
_atom_type_symbol
_atom_type_description
_atom_type_scat_dispersion_real
_atom_type_scat_dispersion_imag
_atom_type_scat_source
C C 0.0033 0.0016 'International Tables Vol C Tables 4.2.6.8 and 6.1.1.4'
H H 0.0000 0.0000 'International Tables Vol C Tables 4.2.6.8 and 6.1.1.4'
N N 0.0061 0.0033 'International Tables Vol C Tables 4.2.6.8 and 6.1.1.4'
O O 0.0106 0.0060 'International Tables Vol C Tables 4.2.6.8 and 6.1.1.4'
Cl Cl 0.1484 0.1585 'International Tables Vol C Tables 4.2.6.8 and 6.1.1.4'
Cu Cu 0.3201 1.2651 'International Tables Vol C Tables 4.2.6.8 and 6.1.1.4'

loop_
_geom_angle_atom_site_label_1
_geom_angle_atom_site_label_2
_geom_angle_atom_site_label_3
_geom_angle
_geom_angle_site_symmetry_1
_geom_angle_site_symmetry_3
N1 Cu1 N1 180.00(10) . 10_566
N1 Cu1 N3 91.43(9) . 10_566
N1 Cu1 N3 88.57(9) 10_566 10_566
N1 Cu1 N3 88.57(9) . .
N1 Cu1 N3 91.43(9) 10_566 .
N3 Cu1 N3 180.00(8) 10_566 .
N1 Cu1 O2 75.61(9) . .
N1 Cu1 O2 104.39(9) 10_566 .
N3 Cu1 O2 107.72(8) 10_566 .
N3 Cu1 O2 72.28(8) . .
N1 Cu1 O2 104.39(9) . 10_566
N1 Cu1 O2 75.61(9) 10_566 10_566
N3 Cu1 O2 72.28(8) 10_566 10_566
N3 Cu1 O2 107.72(8) . 10_566
O2 Cu1 O2 180.00(7) . 10_566
C4 N1 C1 118.9(3) . .
C4 N1 Cu1 116.23(19) . .
C1 N1 Cu1 124.8(2) . .
C2 N2 C3 117.3(3) . .
C9 N3 C6 118.6(2) . .
C9 N3 Cu1 125.75(19) . .
C6 N3 Cu1 115.58(17) . .
C8 N4 C7 117.6(2) . .
N1 C1 C2 119.1(3) . .
N1 C1 H1A 120.4 . .
C2 C1 H1A 120.4 . .
N2 C2 C1 122.6(3) . .
N2 C2 H2A 118.7 . .
C1 C2 H2A 118.7 . .
N2 C3 C4 121.6(3) . .
N2 C3 H3A 119.2 . .
C4 C3 H3A 119.2 . .
N1 C4 C3 120.5(3) . .
N1 C4 C5 114.8(2) . .
C3 C4 C5 124.6(3) . .
O1 C5 O2 113.7(2) . .
O1 C5 C4 109.3(2) . .
O2 C5 C4 109.1(2) . .
O1 C5 C6 114.1(2) . .
O2 C5 C6 103.6(2) . .
C4 C5 C6 106.6(2) . .
N3 C6 C7 120.4(2) . .
N3 C6 C5 114.9(2) . .
C7 C6 C5 124.6(2) . .
N4 C7 C6 121.5(3) . .
N4 C7 H7A 119.2 . .
C6 C7 H7A 119.2 . .
N4 C8 C9 121.4(3) . .
N4 C8 H8A 119.3 . .
C9 C8 H8A 119.3 . .
N3 C9 C8 120.5(3) . .
N3 C9 H9A 119.8 . .
C8 C9 H9A 119.8 . .
C5 O1 H1B 109.5 . .
C5 O2 Cu1 94.08(15) . .
C5 O2 H2B 109.5 . .
Cu1 O2 H2B 116.8 . .
O5 Cl1 O6 112.4(4) . .
O5 Cl1 O3 108.3(3) . .
O6 Cl1 O3 109.4(3) . .
O5 Cl1 O4 108.4(3) . .
O6 Cl1 O4 109.2(2) . .
O3 Cl1 O4 109.06(19) . .
H1WA O1W H1WB 134(10) . .

loop_
_geom_bond_atom_site_label_1
_geom_bond_atom_site_label_2
_geom_bond_distance
_geom_bond_site_symmetry_2
Cu1 N1 1.998(2) .
Cu1 N1 1.998(2) 10_566
Cu1 N3 2.021(2) 10_566
Cu1 N3 2.021(2) .
Cu1 O2 2.417(2) .
Cu1 O2 2.417(2) 10_566
N1 C4 1.339(4) .
N1 C1 1.340(4) .
N2 C2 1.327(6) .
N2 C3 1.334(5) .
N3 C9 1.334(3) .
N3 C6 1.338(4) .
N4 C8 1.335(4) .
N4 C7 1.338(4) .
C1 C2 1.395(5) .
C1 H1A 0.9300 .
C2 H2A 0.9300 .
C3 C4 1.383(4) .
C3 H3A 0.9300 .
C4 C5 1.524(4) .
C5 O1 1.373(3) .
C5 O2 1.421(3) .
C5 C6 1.527(4) .
C6 C7 1.384(4) .
C7 H7A 0.9300 .
C8 C9 1.389(4) .
C8 H8A 0.9300 .
C9 H9A 0.9300 .
O1 H1B 0.8200 .
O2 H2B 0.8200 .
Cl1 O5 1.409(4) .
Cl1 O6 1.413(3) .
Cl1 O3 1.430(3) .
Cl1 O4 1.430(3) .
O1W H1WA 0.90(2) .
O1W H1WB 0.88(2) .

loop_
_geom_hbond_atom_site_label_D
_geom_hbond_atom_site_label_H
_geom_hbond_atom_site_label_A
_geom_hbond_distance_DH
_geom_hbond_distance_HA
_geom_hbond_distance_DA
_geom_hbond_angle_DHA
_geom_hbond_site_symmetry_A
O1 H1B O3W 0.82 2.49 3.13(3) 135.3 14_455
O2 H2B N4 0.82 1.96 2.772(3) 168.7 15_556
O1W H1WA O1 0.90(2) 1.79(5) 2.651(4) 159(13) 1_554
O1W H1WB N2 0.88(2) 2.58(8) 3.104(5) 119(7) .
O1W H1WB O2W 0.88(2) 2.81(8) 3.023(11) 95(6) .

loop_
_geom_torsion_atom_site_label_1
_geom_torsion_atom_site_label_2
_geom_torsion_atom_site_label_3
_geom_torsion_atom_site_label_4
_geom_torsion
_geom_torsion_site_symmetry_1
N1 Cu1 N1 C4 99(94) 10_566
N3 Cu1 N1 C4 -132.4(2) 10_566
N3 Cu1 N1 C4 47.6(2) .
O2 Cu1 N1 C4 -24.44(19) .
O2 Cu1 N1 C4 155.56(19) 10_566
N1 Cu1 N1 C1 -77(94) 10_566
N3 Cu1 N1 C1 51.6(2) 10_566
N3 Cu1 N1 C1 -128.4(2) .
O2 Cu1 N1 C1 159.6(2) .
O2 Cu1 N1 C1 -20.4(2) 10_566
N1 Cu1 N3 C9 130.7(2) .
N1 Cu1 N3 C9 -49.3(2) 10_566
N3 Cu1 N3 C9 6(75) 10_566
O2 Cu1 N3 C9 -153.9(2) .
O2 Cu1 N3 C9 26.1(2) 10_566
N1 Cu1 N3 C6 -46.3(2) .
N1 Cu1 N3 C6 133.7(2) 10_566
N3 Cu1 N3 C6 -171(75) 10_566
O2 Cu1 N3 C6 29.05(18) .
O2 Cu1 N3 C6 -150.95(18) 10_566
C4 N1 C1 C2 -0.6(4) .
Cu1 N1 C1 C2 175.3(2) .
C3 N2 C2 C1 0.5(6) .
N1 C1 C2 N2 0.1(5) .
C2 N2 C3 C4 -0.7(5) .
C1 N1 C4 C3 0.4(4) .
Cu1 N1 C4 C3 -175.8(2) .
C1 N1 C4 C5 177.2(2) .
Cu1 N1 C4 C5 1.0(3) .
N2 C3 C4 N1 0.2(5) .
N2 C3 C4 C5 -176.3(3) .
N1 C4 C5 O1 168.8(2) .
C3 C4 C5 O1 -14.6(4) .
N1 C4 C5 O2 43.9(3) .
C3 C4 C5 O2 -139.4(3) .
N1 C4 C5 C6 -67.4(3) .
C3 C4 C5 C6 109.2(3) .
C9 N3 C6 C7 -1.3(4) .
Cu1 N3 C6 C7 175.9(2) .
C9 N3 C6 C5 179.5(2) .
Cu1 N3 C6 C5 -3.3(3) .
O1 C5 C6 N3 -170.6(2) .
O2 C5 C6 N3 -46.4(3) .
C4 C5 C6 N3 68.7(3) .
O1 C5 C6 C7 10.2(4) .
O2 C5 C6 C7 134.4(3) .
C4 C5 C6 C7 -110.5(3) .
C8 N4 C7 C6 -1.0(4) .
N3 C6 C7 N4 1.4(4) .
C5 C6 C7 N4 -179.5(3) .
C7 N4 C8 C9 0.6(4) .
C6 N3 C9 C8 0.9(4) .
Cu1 N3 C9 C8 -176.1(2) .
N4 C8 C9 N3 -0.5(4) .
O1 C5 O2 Cu1 -175.9(2) .
C4 C5 O2 Cu1 -53.7(2) .
C6 C5 O2 Cu1 59.65(19) .
N1 Cu1 O2 C5 42.94(15) .
N1 Cu1 O2 C5 -137.06(15) 10_566
N3 Cu1 O2 C5 129.79(15) 10_566
N3 Cu1 O2 C5 -50.21(15) .
O2 Cu1 O2 C5 -56(95) 10_566
